data_4076418
loop_
_publ_author_name
'Elorriaga, David'
'Carrillo-Hermosilla, Fernando'
'Anti\~nolo, Antonio'
'L\'opez-Solera, Isabel'
'Menot, B\'ereng\`ere'
'Fern\'andez-Gal\'an, Rafael'
'Villase\~nor, Elena'
'Otero, Antonio'

_publ_section_title
;
 New Alkylimido Niobium Complexes Supported by Guanidinate Ligands:
 Synthesis, Characterization, and Migratory Insertion Reactions
;
_journal_issue 5
_journal_name_full Organometallics
_journal_page_first 1840
_journal_paper_doi 10.1021/om201192w
_journal_volume 31
_journal_year 2012
_chemical_formula_moiety 'C32 H45 N4 Nb O'
_chemical_formula_sum 'C32 H45 N4 Nb O'
_chemical_formula_weight 594.63
_chemical_name_systematic
; 
 ? 
;
_space_group_IT_number 2
_symmetry_cell_setting triclinic
_symmetry_space_group_name_Hall '-P 1'
_symmetry_space_group_name_H-M 'P -1'
_atom_sites_solution_hydrogens geom
_atom_sites_solution_primary direct
_atom_sites_solution_secondary difmap
_audit_creation_method SHELXL-97
_cell_angle_alpha 104.483(5)
_cell_angle_beta 97.859(5)
_cell_angle_gamma 108.605(3)
_cell_formula_units_Z 2
_cell_length_a 8.4533(5)
_cell_length_b 12.2229(6)
_cell_length_c 16.9605(12)
_cell_measurement_reflns_used 736
_cell_measurement_temperature 230(2)
_cell_measurement_theta_max 16.78
_cell_measurement_theta_min 2.56
_cell_volume 1562.66(18)
_computing_cell_refinement 'Bruker SAINT'
_computing_data_collection 'Bruker APEX'
_computing_data_reduction 'Bruker SAINT'
_computing_molecular_graphics 'Bruker SHELXTL'
_computing_publication_material 'Bruker SHELXTL'
_computing_structure_refinement 'SHELXL-97 (Sheldrick, 1997)'
_computing_structure_solution 'SHELXS-97 (Sheldrick, 1990)'
_diffrn_ambient_temperature 230(2)
_diffrn_measured_fraction_theta_full 0.990
_diffrn_measured_fraction_theta_max 0.990
_diffrn_measurement_device_type 'CCD area detector'
_diffrn_measurement_method 'omega scan'
_diffrn_radiation_monochromator graphite
_diffrn_radiation_source 'fine-focus sealed tube'
_diffrn_radiation_type MoK\a
_diffrn_radiation_wavelength 0.71073
_diffrn_reflns_av_R_equivalents 0.1236
_diffrn_reflns_av_sigmaI/netI 0.2316
_diffrn_reflns_limit_h_max 12
_diffrn_reflns_limit_h_min -12
_diffrn_reflns_limit_k_max 15
_diffrn_reflns_limit_k_min -17
_diffrn_reflns_limit_l_max 24
_diffrn_reflns_limit_l_min -24
_diffrn_reflns_number 24517
_diffrn_reflns_theta_full 30.58
_diffrn_reflns_theta_max 30.58
_diffrn_reflns_theta_min 1.28
_exptl_absorpt_coefficient_mu 0.414
_exptl_absorpt_correction_T_max 0.7461
_exptl_absorpt_correction_T_min 0.5884
_exptl_absorpt_correction_type multi-scan
_exptl_absorpt_process_details SADABS
_exptl_crystal_colour Yellow
_exptl_crystal_density_diffrn 1.264
_exptl_crystal_density_method 'not measured'
_exptl_crystal_description Flat
_exptl_crystal_F_000 628
_exptl_crystal_size_max 0.556
_exptl_crystal_size_mid 0.112
_exptl_crystal_size_min 0.035
_refine_diff_density_max 0.430
_refine_diff_density_min -0.571
_refine_diff_density_rms 0.099
_refine_ls_extinction_method none
_refine_ls_goodness_of_fit_ref 0.883
_refine_ls_hydrogen_treatment mixed
_refine_ls_matrix_type full
_refine_ls_number_parameters 365
_refine_ls_number_reflns 9505
_refine_ls_number_restraints 0
_refine_ls_restrained_S_all 0.883
_refine_ls_R_factor_all 0.1958
_refine_ls_R_factor_gt 0.0696
_refine_ls_shift/su_max 0.001
_refine_ls_shift/su_mean 0.000
_refine_ls_structure_factor_coef Fsqd
_refine_ls_weighting_details 'calc w=1/[\s^2^(Fo^2^)+(0.0454P)^2^+0.0000P] where P=(Fo^2^+2Fc^2^)/3'
_refine_ls_weighting_scheme calc
_refine_ls_wR_factor_gt 0.1099
_refine_ls_wR_factor_ref 0.1513
_reflns_number_gt 3990
_reflns_number_total 9505
_reflns_threshold_expression >2sigma(I)
_cod_data_source_file om201192w_si_001.cif
_cod_data_source_block 8
_cod_depositor_comments
;
The following automatic conversions were performed:

'_symmetry_cell_setting' value 'Triclinic' changed to 'triclinic'
according to /home/saulius/struct/CIF-dictionaries/cif_core.dic
dictionary named 'cif_core.dic' version 2.4.1 from 2010-06-29.

Automatic conversion script
Id: cif_fix_values 1715 2011-07-08 13:25:40Z adriana 
;
_cod_original_cell_volume 1562.65(16)
_cod_original_sg_symbol_H-M P-1
_cod_database_code 4076418

loop_
_symmetry_equiv_pos_as_xyz
'x, y, z'
'-x, -y, -z'

loop_
_atom_site_label
_atom_site_type_symbol
_atom_site_fract_x
_atom_site_fract_y
_atom_site_fract_z
_atom_site_U_iso_or_equiv
_atom_site_adp_type
_atom_site_occupancy
_atom_site_symmetry_multiplicity
_atom_site_calc_flag
_atom_site_refinement_flags
_atom_site_disorder_assembly
_atom_site_disorder_group
Nb1 Nb 0.59523(5) 0.67064(4) 0.73262(3) 0.03176(13) Uani 1 1 d . . .
O1 O 0.2588(6) -0.0022(4) 0.5504(3) 0.0753(13) Uani 1 1 d . . .
N1 N 0.6414(4) 0.8271(3) 0.7492(2) 0.0340(9) Uani 1 1 d . . .
N2 N 0.8273(4) 0.6640(3) 0.7865(2) 0.0374(9) Uani 1 1 d . . .
N3 N 0.6115(5) 0.4843(3) 0.7421(2) 0.0394(10) Uani 1 1 d . . .
N4 N 0.8942(6) 0.4900(4) 0.7913(3) 0.0440(11) Uani 1 1 d . . .
H4 H 0.988(6) 0.539(4) 0.808(3) 0.056(18) Uiso 1 1 d . . .
C1 C 0.6735(6) 0.9559(4) 0.7617(3) 0.0402(12) Uani 1 1 d . . .
C2 C 0.7783(7) 1.0303(4) 0.8504(3) 0.0553(14) Uani 1 1 d . . .
H2A H 0.7260 0.9952 0.8895 0.083 Uiso 1 1 calc R . .
H2B H 0.7820 1.1122 0.8617 0.083 Uiso 1 1 calc R . .
H2C H 0.8930 1.0306 0.8559 0.083 Uiso 1 1 calc R . .
C3 C 0.7669(7) 0.9951(5) 0.6967(4) 0.0680(17) Uani 1 1 d . . .
H3A H 0.8758 0.9856 0.7046 0.102 Uiso 1 1 calc R . .
H3B H 0.7848 1.0788 0.7032 0.102 Uiso 1 1 calc R . .
H3C H 0.6988 0.9456 0.6415 0.102 Uiso 1 1 calc R . .
C4 C 0.5001(6) 0.9729(5) 0.7505(3) 0.0585(15) Uani 1 1 d . . .
H4A H 0.4347 0.9299 0.6939 0.088 Uiso 1 1 calc R . .
H4B H 0.5197 1.0578 0.7623 0.088 Uiso 1 1 calc R . .
H4C H 0.4376 0.9417 0.7883 0.088 Uiso 1 1 calc R . .
C5 C 0.7788(6) 0.5420(4) 0.7737(3) 0.0370(11) Uani 1 1 d . . .
C6 C 0.9932(6) 0.7532(4) 0.8408(3) 0.0413(12) Uani 1 1 d . . .
H6 H 1.0727 0.7107 0.8462 0.050 Uiso 1 1 calc R . .
C7 C 1.0667(6) 0.8488(4) 0.8004(3) 0.0533(14) Uani 1 1 d . . .
H7A H 1.0882 0.8114 0.7482 0.080 Uiso 1 1 calc R . .
H7B H 1.1723 0.9087 0.8369 0.080 Uiso 1 1 calc R . .
H7C H 0.9863 0.8871 0.7904 0.080 Uiso 1 1 calc R . .
C8 C 0.9721(7) 0.8081(5) 0.9277(3) 0.079(2) Uani 1 1 d . . .
H8A H 0.8863 0.8436 0.9232 0.118 Uiso 1 1 calc R . .
H8B H 1.0794 0.8697 0.9611 0.118 Uiso 1 1 calc R . .
H8C H 0.9371 0.7457 0.9536 0.118 Uiso 1 1 calc R . .
C9 C 0.8604(6) 0.3825(4) 0.8192(3) 0.0444(13) Uani 1 1 d . . .
H9 H 0.7756 0.3121 0.7745 0.053 Uiso 1 1 calc R . .
C10 C 0.7919(8) 0.3992(6) 0.8976(4) 0.080(2) Uani 1 1 d . . .
H10A H 0.8738 0.4686 0.9415 0.119 Uiso 1 1 calc R . .
H10B H 0.7728 0.3280 0.9150 0.119 Uiso 1 1 calc R . .
H10C H 0.6855 0.4115 0.8861 0.119 Uiso 1 1 calc R . .
C11 C 1.0276(7) 0.3626(5) 0.8340(4) 0.0714(18) Uani 1 1 d . . .
H11A H 1.0649 0.3489 0.7826 0.107 Uiso 1 1 calc R . .
H11B H 1.0114 0.2931 0.8531 0.107 Uiso 1 1 calc R . .
H11C H 1.1130 0.4331 0.8756 0.107 Uiso 1 1 calc R . .
C12 C 0.5588(6) 0.6148(5) 0.5959(3) 0.0500(13) Uani 1 1 d . . .
H12A H 0.6081 0.6809 0.5740 0.060 Uiso 1 1 calc R . .
H12B H 0.5918 0.5464 0.5733 0.060 Uiso 1 1 calc R . .
C13 C 0.3736(7) 0.5819(5) 0.5911(3) 0.0453(13) Uani 1 1 d . . .
C14 C 0.2974(7) 0.6683(5) 0.5928(3) 0.0492(13) Uani 1 1 d . . .
H14 H 0.3603 0.7436 0.5888 0.059 Uiso 1 1 calc R . .
C15 C 0.1292(7) 0.6430(5) 0.6003(3) 0.0528(14) Uani 1 1 d . . .
H15 H 0.0801 0.7011 0.6002 0.063 Uiso 1 1 calc R . .
C16 C 0.0346(7) 0.5338(5) 0.6080(3) 0.0564(15) Uani 1 1 d . . .
H16 H -0.0770 0.5186 0.6147 0.068 Uiso 1 1 calc R . .
C17 C 0.1057(7) 0.4468(5) 0.6057(3) 0.0565(15) Uani 1 1 d . . .
H17 H 0.0409 0.3719 0.6097 0.068 Uiso 1 1 calc R . .
C18 C 0.2728(7) 0.4696(5) 0.5974(3) 0.0501(13) Uani 1 1 d . . .
H18 H 0.3190 0.4097 0.5960 0.060 Uiso 1 1 calc R . .
C21 C 0.5317(6) 0.3587(4) 0.6984(3) 0.0366(11) Uani 1 1 d . . .
C22 C 0.5858(7) 0.3007(4) 0.6317(3) 0.0497(13) Uani 1 1 d . A .
H22 H 0.6857 0.3431 0.6183 0.060 Uiso 1 1 calc R . .
C23 C 0.4913(7) 0.1795(5) 0.5849(3) 0.0578(15) Uani 1 1 d . . .
H23 H 0.5302 0.1411 0.5414 0.069 Uiso 1 1 calc R A .
C24 C 0.3417(7) 0.1168(4) 0.6024(3) 0.0490(14) Uani 1 1 d . A .
C25 C 0.2879(6) 0.1725(4) 0.6686(3) 0.0493(14) Uani 1 1 d . . .
H25 H 0.1878 0.1299 0.6818 0.059 Uiso 1 1 calc R A .
C26 C 0.3841(6) 0.2931(4) 0.7162(3) 0.0432(12) Uani 1 1 d . A .
H26 H 0.3470 0.3300 0.7611 0.052 Uiso 1 1 calc R . .
C27 C 0.127(5) -0.069(4) 0.561(2) 0.130(18) Uani 0.50 1 d P A 1
H27A H 0.1435 -0.0666 0.6189 0.156 Uiso 0.50 1 calc PR A 1
H27B H 0.0977 -0.1503 0.5259 0.156 Uiso 0.50 1 calc PR A 1
H27C H 0.0351 -0.0410 0.5479 0.156 Uiso 0.50 1 calc PR A 1
C27A C 0.088(5) -0.068(3) 0.5678(17) 0.061(6) Uani 0.50 1 d P A 2
H27D H 0.0258 -0.1419 0.5223 0.073 Uiso 0.50 1 calc PR A 2
H27E H 0.0217 -0.0170 0.5730 0.073 Uiso 0.50 1 calc PR A 2
H27F H 0.1083 -0.0873 0.6189 0.073 Uiso 0.50 1 calc PR A 2
C31 C 0.3791(5) 0.6378(4) 0.7970(3) 0.0346(11) Uani 1 1 d . . .
H31A H 0.3032 0.6777 0.7810 0.042 Uiso 1 1 calc R . .
H31B H 0.3131 0.5514 0.7815 0.042 Uiso 1 1 calc R . .
C32 C 0.4552(5) 0.6878(4) 0.8879(3) 0.0321(10) Uani 1 1 d . . .
C33 C 0.4695(6) 0.8033(4) 0.9344(3) 0.0442(12) Uani 1 1 d . . .
H33 H 0.4239 0.8480 0.9077 0.053 Uiso 1 1 calc R . .
C34 C 0.5477(7) 0.8537(5) 1.0179(3) 0.0548(15) Uani 1 1 d . . .
H34 H 0.5548 0.9311 1.0468 0.066 Uiso 1 1 calc R . .
C35 C 0.6159(7) 0.7892(5) 1.0587(3) 0.0544(14) Uani 1 1 d . . .
H35 H 0.6702 0.8231 1.1154 0.065 Uiso 1 1 calc R . .
C36 C 0.6034(7) 0.6743(5) 1.0154(3) 0.0524(14) Uani 1 1 d . . .
H36 H 0.6493 0.6303 1.0429 0.063 Uiso 1 1 calc R . .
C37 C 0.5225(6) 0.6240(4) 0.9309(3) 0.0414(12) Uani 1 1 d . . .
H37 H 0.5132 0.5457 0.9025 0.050 Uiso 1 1 calc R . .

loop_
_atom_site_aniso_label
_atom_site_aniso_U_11
_atom_site_aniso_U_22
_atom_site_aniso_U_33
_atom_site_aniso_U_23
_atom_site_aniso_U_13
_atom_site_aniso_U_12
Nb1 0.0284(2) 0.0297(2) 0.0311(2) 0.00261(18) 0.00515(17) 0.00898(17)
O1 0.092(4) 0.031(2) 0.071(3) 0.003(2) 0.001(3) -0.002(2)
N1 0.032(2) 0.034(2) 0.034(2) 0.0090(18) 0.0085(17) 0.0111(17)
N2 0.028(2) 0.030(2) 0.045(2) 0.0041(19) 0.0015(18) 0.0073(17)
N3 0.029(2) 0.028(2) 0.053(3) 0.003(2) 0.0065(19) 0.0084(18)
N4 0.027(2) 0.036(3) 0.068(3) 0.018(2) 0.007(2) 0.011(2)
C1 0.043(3) 0.033(3) 0.050(3) 0.019(3) 0.015(3) 0.014(2)
C2 0.050(3) 0.039(3) 0.058(4) -0.002(3) -0.002(3) 0.012(3)
C3 0.077(4) 0.062(4) 0.081(4) 0.037(4) 0.033(4) 0.029(3)
C4 0.054(4) 0.045(3) 0.075(4) 0.016(3) 0.003(3) 0.024(3)
C5 0.037(3) 0.035(3) 0.043(3) 0.014(2) 0.017(2) 0.014(2)
C6 0.031(3) 0.035(3) 0.049(3) 0.007(2) 0.004(2) 0.008(2)
C7 0.036(3) 0.047(3) 0.064(4) 0.006(3) 0.012(3) 0.006(2)
C8 0.067(4) 0.078(4) 0.043(4) -0.003(3) 0.000(3) -0.014(3)
C9 0.035(3) 0.038(3) 0.069(4) 0.025(3) 0.019(3) 0.017(2)
C10 0.099(5) 0.083(5) 0.088(5) 0.050(4) 0.044(4) 0.046(4)
C11 0.049(4) 0.064(4) 0.124(6) 0.056(4) 0.023(4) 0.029(3)
C12 0.050(3) 0.050(3) 0.040(3) 0.001(3) 0.012(3) 0.015(3)
C13 0.050(3) 0.050(3) 0.019(2) -0.002(2) 0.001(2) 0.010(3)
C14 0.063(4) 0.039(3) 0.030(3) 0.001(2) -0.001(3) 0.010(3)
C15 0.059(4) 0.056(4) 0.038(3) 0.006(3) 0.000(3) 0.025(3)
C16 0.050(3) 0.067(4) 0.041(3) 0.010(3) 0.005(3) 0.015(3)
C17 0.059(4) 0.046(3) 0.044(3) 0.011(3) -0.005(3) 0.002(3)
C18 0.053(4) 0.051(3) 0.038(3) 0.005(3) 0.000(3) 0.018(3)
C21 0.035(3) 0.028(3) 0.041(3) 0.005(2) 0.004(2) 0.010(2)
C22 0.048(3) 0.038(3) 0.054(3) 0.006(3) 0.017(3) 0.010(3)
C23 0.075(4) 0.038(3) 0.057(4) 0.009(3) 0.017(3) 0.022(3)
C24 0.051(3) 0.030(3) 0.048(3) 0.006(3) -0.007(3) 0.003(3)
C25 0.040(3) 0.035(3) 0.064(4) 0.019(3) 0.004(3) 0.002(2)
C26 0.037(3) 0.034(3) 0.055(3) 0.009(3) 0.009(2) 0.015(2)
C27 0.12(4) 0.07(2) 0.16(3) 0.05(2) -0.03(2) 0.011(19)
C27A 0.056(10) 0.037(12) 0.048(11) 0.004(9) -0.002(8) -0.022(8)
C31 0.031(3) 0.034(3) 0.037(3) 0.007(2) 0.007(2) 0.012(2)
C32 0.025(2) 0.029(3) 0.041(3) 0.010(2) 0.013(2) 0.006(2)
C33 0.050(3) 0.042(3) 0.044(3) 0.013(3) 0.012(3) 0.023(3)
C34 0.079(4) 0.045(3) 0.035(3) 0.004(3) 0.015(3) 0.021(3)
C35 0.053(4) 0.064(4) 0.033(3) 0.008(3) 0.008(3) 0.011(3)
C36 0.053(3) 0.064(4) 0.052(4) 0.030(3) 0.015(3) 0.026(3)
C37 0.050(3) 0.038(3) 0.043(3) 0.017(3) 0.015(3) 0.021(2)

loop_
_atom_type_symbol
_atom_type_description
_atom_type_scat_dispersion_real
_atom_type_scat_dispersion_imag
_atom_type_scat_source
C C 0.0033 0.0016 'International Tables Vol C Tables 4.2.6.8 and 6.1.1.4'
H H 0.0000 0.0000 'International Tables Vol C Tables 4.2.6.8 and 6.1.1.4'
N N 0.0061 0.0033 'International Tables Vol C Tables 4.2.6.8 and 6.1.1.4'
O O 0.0106 0.0060 'International Tables Vol C Tables 4.2.6.8 and 6.1.1.4'
Nb Nb -2.0727 0.6215 'International Tables Vol C Tables 4.2.6.8 and 6.1.1.4'

loop_
_geom_angle_atom_site_label_1
_geom_angle_atom_site_label_2
_geom_angle_atom_site_label_3
_geom_angle
N1 Nb1 N2 103.77(16)
N1 Nb1 C12 97.61(18)
N2 Nb1 C12 108.88(17)
N1 Nb1 C31 97.15(16)
N2 Nb1 C31 119.64(15)
C12 Nb1 C31 123.59(17)
N1 Nb1 N3 162.60(15)
N2 Nb1 N3 59.63(13)
C12 Nb1 N3 93.27(17)
C31 Nb1 N3 87.99(15)
N1 Nb1 C13 99.88(17)
N2 Nb1 C13 139.48(16)
C12 Nb1 C13 34.84(16)
C31 Nb1 C13 88.99(16)
N3 Nb1 C13 96.82(15)
N1 Nb1 C5 133.88(16)
N2 Nb1 C5 30.13(13)
C12 Nb1 C5 100.85(17)
C31 Nb1 C5 106.73(15)
N3 Nb1 C5 29.60(12)
C13 Nb1 C5 119.02(16)
C27 O1 C24 121(2)
C24 O1 C27A 114.0(13)
C1 N1 Nb1 178.0(3)
C5 N2 C6 123.0(4)
C5 N2 Nb1 99.9(3)
C6 N2 Nb1 135.9(3)
C5 N3 C21 124.5(4)
C5 N3 Nb1 88.3(3)
C21 N3 Nb1 139.2(3)
C5 N4 C9 125.9(4)
C5 N4 H4 111(4)
C9 N4 H4 116(4)
N1 C1 C2 109.6(4)
N1 C1 C3 108.9(4)
C2 C1 C3 111.4(4)
N1 C1 C4 108.7(4)
C2 C1 C4 108.4(4)
C3 C1 C4 109.8(4)
C1 C2 H2A 109.5
C1 C2 H2B 109.5
H2A C2 H2B 109.5
C1 C2 H2C 109.5
H2A C2 H2C 109.5
H2B C2 H2C 109.5
C1 C3 H3A 109.5
C1 C3 H3B 109.5
H3A C3 H3B 109.5
C1 C3 H3C 109.5
H3A C3 H3C 109.5
H3B C3 H3C 109.5
C1 C4 H4A 109.5
C1 C4 H4B 109.5
H4A C4 H4B 109.5
C1 C4 H4C 109.5
H4A C4 H4C 109.5
H4B C4 H4C 109.5
N3 C5 N4 126.1(4)
N3 C5 N2 111.8(4)
N4 C5 N2 122.1(4)
N3 C5 Nb1 62.1(2)
N4 C5 Nb1 170.3(3)
N2 C5 Nb1 50.0(2)
N2 C6 C7 109.6(4)
N2 C6 C8 110.5(4)
C7 C6 C8 112.1(4)
N2 C6 H6 108.2
C7 C6 H6 108.2
C8 C6 H6 108.2
C6 C7 H7A 109.5
C6 C7 H7B 109.5
H7A C7 H7B 109.5
C6 C7 H7C 109.5
H7A C7 H7C 109.5
H7B C7 H7C 109.5
C6 C8 H8A 109.5
C6 C8 H8B 109.5
H8A C8 H8B 109.5
C6 C8 H8C 109.5
H8A C8 H8C 109.5
H8B C8 H8C 109.5
N4 C9 C11 106.7(4)
N4 C9 C10 111.3(4)
C11 C9 C10 111.6(5)
N4 C9 H9 109.1
C11 C9 H9 109.1
C10 C9 H9 109.1
C9 C10 H10A 109.5
C9 C10 H10B 109.5
H10A C10 H10B 109.5
C9 C10 H10C 109.5
H10A C10 H10C 109.5
H10B C10 H10C 109.5
C9 C11 H11A 109.5
C9 C11 H11B 109.5
H11A C11 H11B 109.5
C9 C11 H11C 109.5
H11A C11 H11C 109.5
H11B C11 H11C 109.5
C13 C12 Nb1 86.8(3)
C13 C12 H12A 114.2
Nb1 C12 H12A 114.2
C13 C12 H12B 114.2
Nb1 C12 H12B 114.2
H12A C12 H12B 111.4
C14 C13 C18 117.2(5)
C14 C13 C12 120.7(5)
C18 C13 C12 121.4(5)
C14 C13 Nb1 103.5(3)
C18 C13 Nb1 100.6(3)
C12 C13 Nb1 58.4(2)
C15 C14 C13 120.9(5)
C15 C14 H14 119.6
C13 C14 H14 119.6
C16 C15 C14 120.9(5)
C16 C15 H15 119.6
C14 C15 H15 119.6
C15 C16 C17 119.5(5)
C15 C16 H16 120.3
C17 C16 H16 120.3
C16 C17 C18 120.6(5)
C16 C17 H17 119.7
C18 C17 H17 119.7
C17 C18 C13 120.9(5)
C17 C18 H18 119.5
C13 C18 H18 119.5
C26 C21 C22 118.0(4)
C26 C21 N3 118.9(4)
C22 C21 N3 122.8(4)
C21 C22 C23 120.4(5)
C21 C22 H22 119.8
C23 C22 H22 119.8
C24 C23 C22 120.6(5)
C24 C23 H23 119.7
C22 C23 H23 119.7
C23 C24 C25 119.6(5)
C23 C24 O1 114.9(5)
C25 C24 O1 125.6(5)
C24 C25 C26 119.8(5)
C24 C25 H25 120.1
C26 C25 H25 120.1
C21 C26 C25 121.7(5)
C21 C26 H26 119.2
C25 C26 H26 119.2
O1 C27 H27A 109.5
O1 C27 H27B 109.5
O1 C27 H27C 109.5
O1 C27A H27D 109.5
O1 C27A H27E 109.5
H27D C27A H27E 109.5
O1 C27A H27F 109.5
H27D C27A H27F 109.5
H27E C27A H27F 109.5
C32 C31 Nb1 107.3(3)
C32 C31 H31A 110.3
Nb1 C31 H31A 110.3
C32 C31 H31B 110.3
Nb1 C31 H31B 110.3
H31A C31 H31B 108.5
C37 C32 C33 116.5(4)
C37 C32 C31 121.6(4)
C33 C32 C31 121.9(4)
C34 C33 C32 122.7(5)
C34 C33 H33 118.6
C32 C33 H33 118.6
C33 C34 C35 119.6(5)
C33 C34 H34 120.2
C35 C34 H34 120.2
C34 C35 C36 119.7(5)
C34 C35 H35 120.2
C36 C35 H35 120.2
C35 C36 C37 120.1(5)
C35 C36 H36 120.0
C37 C36 H36 120.0
C32 C37 C36 121.4(5)
C32 C37 H37 119.3
C36 C37 H37 119.3

loop_
_geom_bond_atom_site_label_1
_geom_bond_atom_site_label_2
_geom_bond_distance
Nb1 N1 1.765(4)
Nb1 N2 2.083(4)
Nb1 C12 2.195(4)
Nb1 C31 2.233(4)
Nb1 N3 2.368(4)
Nb1 C13 2.573(5)
Nb1 C5 2.679(5)
O1 C27 1.22(3)
O1 C24 1.387(6)
O1 C27A 1.52(3)
N1 C1 1.463(5)
N2 C5 1.365(5)
N2 C6 1.474(5)
N3 C5 1.324(5)
N3 C21 1.412(5)
N4 C5 1.362(6)
N4 C9 1.463(6)
N4 H4 0.79(5)
C1 C2 1.520(6)
C1 C3 1.526(6)
C1 C4 1.539(6)
C2 H2A 0.9600
C2 H2B 0.9600
C2 H2C 0.9600
C3 H3A 0.9600
C3 H3B 0.9600
C3 H3C 0.9600
C4 H4A 0.9600
C4 H4B 0.9600
C4 H4C 0.9600
C6 C7 1.508(6)
C6 C8 1.518(7)
C6 H6 0.9800
C7 H7A 0.9600
C7 H7B 0.9600
C7 H7C 0.9600
C8 H8A 0.9600
C8 H8B 0.9600
C8 H8C 0.9600
C9 C11 1.508(6)
C9 C10 1.516(7)
C9 H9 0.9800
C10 H10A 0.9600
C10 H10B 0.9600
C10 H10C 0.9600
C11 H11A 0.9600
C11 H11B 0.9600
C11 H11C 0.9600
C12 C13 1.472(6)
C12 H12A 0.9700
C12 H12B 0.9700
C13 C14 1.398(7)
C13 C18 1.405(7)
C14 C15 1.387(7)
C14 H14 0.9300
C15 C16 1.368(7)
C15 H15 0.9300
C16 C17 1.374(7)
C16 H16 0.9300
C17 C18 1.384(7)
C17 H17 0.9300
C18 H18 0.9300
C21 C26 1.370(6)
C21 C22 1.393(6)
C22 C23 1.395(6)
C22 H22 0.9300
C23 C24 1.368(7)
C23 H23 0.9300
C24 C25 1.374(7)
C25 C26 1.395(6)
C25 H25 0.9300
C26 H26 0.9300
C27 H27A 0.9600
C27 H27B 0.9600
C27 H27C 0.9600
C27A H27D 0.9600
C27A H27E 0.9600
C27A H27F 0.9600
C31 C32 1.474(6)
C31 H31A 0.9700
C31 H31B 0.9700
C32 C37 1.385(6)
C32 C33 1.392(6)
C33 C34 1.366(6)
C33 H33 0.9300
C34 C35 1.373(7)
C34 H34 0.9300
C35 C36 1.375(7)
C35 H35 0.9300
C36 C37 1.387(7)
C36 H36 0.9300
C37 H37 0.9300
